data_4117911
loop_
_publ_author_name
'Myles B. Herbert'
'Yu Lan'
'Benjamin K. Keitz'
'Peng Liu'
'Koji Endo'
'Michael W. Day'
'K. N. Houk'
'Robert H. Grubbs'

_publ_section_title
;
 Decomposition Pathways of Z-Selective Ruthenium Metathesis Catalysts
;
_journal_name_full 'Journal of the American Chemical Society'
_journal_page_first 7861
_journal_page_last 7866
_journal_paper_doi 10.1021/ja301108m
_journal_volume 134
_journal_year 2012
_chemical_formula_moiety 'C76 H89 N4 O6 Ru2, 1.5(C6 H6 O2), 2.5(C6 H6)'
_chemical_formula_sum 'C100 H113 N4 O9 Ru2'
_chemical_formula_weight 1717.08
_chemical_name_systematic
;
 ?
;
_space_group_IT_number 2
_symmetry_cell_setting triclinic
_symmetry_space_group_name_Hall '-P 1'
_symmetry_space_group_name_H-M 'P -1'
_atom_sites_solution_hydrogens geom
_atom_sites_solution_primary direct
_atom_sites_solution_secondary difmap
_audit_creation_method SHELXL-97
_cell_angle_alpha 85.265(5)
_cell_angle_beta 84.042(5)
_cell_angle_gamma 71.743(4)
_cell_formula_units_Z 2
_cell_length_a 11.6013(8)
_cell_length_b 13.9439(10)
_cell_length_c 27.054(2)
_cell_measurement_reflns_used 9894
_cell_measurement_temperature 100(2)
_cell_measurement_theta_max 26.01
_cell_measurement_theta_min 2.23
_cell_volume 4127.9(5)
_computing_cell_refinement 'Bruker SAINT-Plus v7.66A'
_computing_data_collection 'Bruker APEX2 v2009.7-0'
_computing_data_reduction 'Bruker SAINT-Plus v7.66A'
_computing_molecular_graphics 'Bruker XP v5.1'
_computing_publication_material 'Bruker XCIF 2008'
_computing_structure_refinement 'SHELXL-97 (Sheldrick, 2008)'
_computing_structure_solution 'SHELXS-97 (Sheldrick, 2008)'
_diffrn_ambient_temperature 100(2)
_diffrn_measured_fraction_theta_full 0.985
_diffrn_measured_fraction_theta_max 0.985
_diffrn_measurement_device_type 'Bruker KAPPA APEX II'
_diffrn_measurement_method '\w scans; 2 settings'
_diffrn_radiation_monochromator graphite
_diffrn_radiation_source 'fine-focus sealed tube'
_diffrn_radiation_type MoK\a
_diffrn_radiation_wavelength 0.71073
_diffrn_reflns_av_R_equivalents 0.1403
_diffrn_reflns_av_sigmaI/netI 0.0874
_diffrn_reflns_limit_h_max 15
_diffrn_reflns_limit_h_min -15
_diffrn_reflns_limit_k_max 18
_diffrn_reflns_limit_k_min -18
_diffrn_reflns_limit_l_max 36
_diffrn_reflns_limit_l_min -36
_diffrn_reflns_number 187612
_diffrn_reflns_theta_full 28.50
_diffrn_reflns_theta_max 28.50
_diffrn_reflns_theta_min 1.68
_exptl_absorpt_coefficient_mu 0.430
_exptl_absorpt_correction_T_max 0.9915
_exptl_absorpt_correction_T_min 0.8503
_exptl_absorpt_correction_type none
_exptl_crystal_colour Orange
_exptl_crystal_density_diffrn 1.381
_exptl_crystal_description Plate
_exptl_crystal_F_000 1802
_exptl_crystal_size_max 0.39
_exptl_crystal_size_mid 0.11
_exptl_crystal_size_min 0.02
_refine_diff_density_max 1.978
_refine_diff_density_min -4.702
_refine_diff_density_rms 0.192
_refine_ls_extinction_method none
_refine_ls_goodness_of_fit_ref 2.999
_refine_ls_hydrogen_treatment Riding
_refine_ls_matrix_type 'Full matrix'
_refine_ls_number_parameters 1049
_refine_ls_number_reflns 20621
_refine_ls_number_restraints 690
_refine_ls_restrained_S_all 3.014
_refine_ls_R_factor_all 0.1553
_refine_ls_R_factor_gt 0.1156
_refine_ls_shift/su_max 0.003
_refine_ls_shift/su_mean 0.000
_refine_ls_structure_factor_coef Fsqd
_refine_ls_weighting_details w=1/s^2^(Fo^2^)
_refine_ls_weighting_scheme sigma
_refine_ls_wR_factor_gt 0.1515
_refine_ls_wR_factor_ref 0.1538
_reflns_number_gt 14450
_reflns_number_total 20621
_reflns_threshold_expression >2sigma(I)
_cod_data_source_file ja301108m_si_002.cif
_cod_data_source_block bkk12
_cod_depositor_comments
;
The following automatic conversions were performed:

'_atom_sites_solution_primary' value 'direct methods' was changed to
'direct'.

'_atom_sites_solution_secondary' value 'Difference Fourier map' was
changed to 'difmap'.

'_atom_sites_solution_hydrogens' value 'Geometric positions' was
changed to 'geom'.

Automatic conversion script
Id: cif_fix_values 6452 2018-10-05 10:23:21Z andrius 
;
_cod_database_code 4117911

loop_
_symmetry_equiv_pos_as_xyz
'x, y, z'
'-x, -y, -z'

loop_
_atom_site_label
_atom_site_type_symbol
_atom_site_fract_x
_atom_site_fract_y
_atom_site_fract_z
_atom_site_U_iso_or_equiv
_atom_site_adp_type
_atom_site_occupancy
_atom_site_symmetry_multiplicity
_atom_site_calc_flag
_atom_site_refinement_flags
Ru1 Ru 0.93398(4) 0.26718(4) 0.36485(2) 0.01274(13) Uani 1 1 d U
Ru2 Ru 0.83408(5) 0.41601(4) 0.20729(2) 0.01576(14) Uani 1 1 d U
O1 O 0.5629(4) 0.4459(3) 0.43238(16) 0.0248(11) Uani 1 1 d U
O2 O 1.2454(4) 0.2095(3) 0.39485(15) 0.0195(10) Uani 1 1 d U
O3 O 0.9753(3) 0.2931(3) 0.23736(14) 0.0158(9) Uani 1 1 d U
O4 O 1.2181(4) 0.4427(3) 0.18386(16) 0.0255(11) Uani 1 1 d U
O5 O 0.5217(4) 0.5699(3) 0.19064(15) 0.0197(10) Uani 1 1 d U
O6 O 0.7855(3) 0.2897(3) 0.31870(14) 0.0149(9) Uani 1 1 d U
N1 N 0.8529(4) 0.1618(4) 0.45276(18) 0.0127(11) Uani 1 1 d U
N2 N 0.8037(4) 0.1001(4) 0.39018(18) 0.0146(11) Uani 1 1 d U
N3 N 0.9125(5) 0.4071(4) 0.10136(19) 0.0180(12) Uani 1 1 d U
N4 N 0.9306(5) 0.2531(4) 0.12708(19) 0.0222(13) Uani 1 1 d U
C1 C 0.8610(5) 0.1628(4) 0.4030(2) 0.0123(13) Uani 1 1 d U
C2 C 0.7765(6) 0.1029(5) 0.4776(2) 0.0172(14) Uani 1 1 d U
H2A H 0.6971 0.1473 0.4914 0.021 Uiso 1 1 calc R
H2B H 0.8178 0.0564 0.5045 0.021 Uiso 1 1 calc R
C3 C 0.7617(5) 0.0454(5) 0.4345(2) 0.0174(14) Uani 1 1 d U
H3A H 0.8129 -0.0262 0.4370 0.021 Uiso 1 1 calc R
H3B H 0.6757 0.0483 0.4333 0.021 Uiso 1 1 calc R
C4 C 0.8992(5) 0.2277(4) 0.4791(2) 0.0123(13) Uani 1 1 d U
C5 C 1.0250(5) 0.1671(4) 0.4962(2) 0.0152(14) Uani 1 1 d U
H5A H 1.0176 0.1094 0.5188 0.018 Uiso 1 1 calc R
H5B H 1.0810 0.1398 0.4670 0.018 Uiso 1 1 calc R
C6 C 1.0767(5) 0.2339(4) 0.5230(2) 0.0155(14) Uani 1 1 d U
H6 H 1.1578 0.1931 0.5344 0.019 Uiso 1 1 calc R
C7 C 0.9904(5) 0.2777(5) 0.5679(2) 0.0184(14) Uani 1 1 d U
H7A H 1.0243 0.3216 0.5850 0.022 Uiso 1 1 calc R
H7B H 0.9814 0.2222 0.5917 0.022 Uiso 1 1 calc R
C8 C 0.8646(5) 0.3399(5) 0.5500(2) 0.0175(14) Uani 1 1 d U
H8 H 0.8079 0.3694 0.5792 0.021 Uiso 1 1 calc R
C9 C 0.8128(5) 0.2693(5) 0.5245(2) 0.0167(14) Uani 1 1 d U
H9A H 0.8054 0.2130 0.5481 0.020 Uiso 1 1 calc R
H9B H 0.7309 0.3072 0.5140 0.020 Uiso 1 1 calc R
C10 C 0.8808(5) 0.4251(4) 0.5133(2) 0.0154(13) Uani 1 1 d U
H10A H 0.9144 0.4698 0.5300 0.019 Uiso 1 1 calc R
H10B H 0.8007 0.4661 0.5020 0.019 Uiso 1 1 calc R
C11 C 0.9685(5) 0.3807(4) 0.4676(2) 0.0135(13) Uani 1 1 d U
H11 H 0.9784 0.4369 0.4438 0.016 Uiso 1 1 calc R
C12 C 0.9064(5) 0.3170(4) 0.4432(2) 0.0133(13) Uani 1 1 d U
C13 C 1.0919(5) 0.3204(4) 0.4869(2) 0.0156(14) Uani 1 1 d U
H13A H 1.1510 0.2926 0.4586 0.019 Uiso 1 1 calc R
H13B H 1.1238 0.3655 0.5041 0.019 Uiso 1 1 calc R
C14 C 0.7885(5) 0.0617(4) 0.3444(2) 0.0155(14) Uani 1 1 d U
H14 H 0.8183 0.1126 0.3232 0.019 Uiso 1 1 calc R
C15 C 0.8789(6) -0.0205(5) 0.3242(2) 0.0197(15) Uani 1 1 d U
C16 C 0.8485(6) -0.0726(5) 0.2884(2) 0.0210(15) Uani 1 1 d U
H16 H 0.9086 -0.1299 0.2750 0.025 Uiso 1 1 calc R
C17 C 0.7331(6) -0.0432(5) 0.2718(2) 0.0233(15) Uani 1 1 d U
C18 C 0.6464(6) 0.0432(5) 0.2905(2) 0.0212(15) Uani 1 1 d U
H18 H 0.5683 0.0659 0.2780 0.025 Uiso 1 1 calc R
C19 C 0.6712(5) 0.0963(5) 0.3266(2) 0.0165(14) Uani 1 1 d U
C20 C 1.0069(6) -0.0571(5) 0.3405(2) 0.0237(16) Uani 1 1 d U
H20A H 1.0570 -0.0206 0.3206 0.035 Uiso 1 1 calc R
H20B H 1.0419 -0.1297 0.3358 0.035 Uiso 1 1 calc R
H20C H 1.0049 -0.0446 0.3758 0.035 Uiso 1 1 calc R
C21 C 0.6996(7) -0.1052(6) 0.2355(3) 0.0374(19) Uani 1 1 d U
H21A H 0.6517 -0.1457 0.2535 0.056 Uiso 1 1 calc R
H21B H 0.7740 -0.1502 0.2192 0.056 Uiso 1 1 calc R
H21C H 0.6515 -0.0599 0.2103 0.056 Uiso 1 1 calc R
C22 C 0.5737(6) 0.1839(5) 0.3489(2) 0.0207(15) Uani 1 1 d U
H22A H 0.5167 0.2176 0.3239 0.031 Uiso 1 1 calc R
H22B H 0.6109 0.2319 0.3597 0.031 Uiso 1 1 calc R
H22C H 0.5299 0.1593 0.3776 0.031 Uiso 1 1 calc R
C23 C 0.8037(5) 0.3662(4) 0.4162(2) 0.0142(13) Uani 1 1 d U
H23 H 0.7374 0.3357 0.4276 0.017 Uiso 1 1 calc R
C24 C 0.7481(5) 0.4769(4) 0.4061(2) 0.0148(14) Uani 1 1 d U
C25 C 0.8095(6) 0.5462(4) 0.3892(2) 0.0167(14) Uani 1 1 d U
H25 H 0.8958 0.5229 0.3840 0.020 Uiso 1 1 calc R
C26 C 0.7490(6) 0.6483(5) 0.3795(2) 0.0190(14) Uani 1 1 d U
H26 H 0.7933 0.6938 0.3680 0.023 Uiso 1 1 calc R
C27 C 0.6224(6) 0.6828(5) 0.3871(2) 0.0194(15) Uani 1 1 d U
H27 H 0.5801 0.7521 0.3800 0.023 Uiso 1 1 calc R
C28 C 0.5581(6) 0.6179(5) 0.4046(2) 0.0246(16) Uani 1 1 d U
H28 H 0.4720 0.6426 0.4105 0.029 Uiso 1 1 calc R
C29 C 0.6193(6) 0.5153(5) 0.4137(2) 0.0199(15) Uani 1 1 d U
C30 C 0.4362(6) 0.4634(5) 0.4246(2) 0.0243(16) Uani 1 1 d U
H30 H 0.3853 0.5280 0.4395 0.029 Uiso 1 1 calc R
C31 C 0.4049(6) 0.3749(5) 0.4528(2) 0.0278(17) Uani 1 1 d U
H31A H 0.4560 0.3116 0.4386 0.042 Uiso 1 1 calc R
H31B H 0.3189 0.3821 0.4502 0.042 Uiso 1 1 calc R
H31C H 0.4193 0.3741 0.4879 0.042 Uiso 1 1 calc R
C32 C 0.4174(6) 0.4683(6) 0.3696(2) 0.0342(18) Uani 1 1 d U
H32A H 0.4390 0.5262 0.3529 0.051 Uiso 1 1 calc R
H32B H 0.3319 0.4762 0.3656 0.051 Uiso 1 1 calc R
H32C H 0.4694 0.4058 0.3548 0.051 Uiso 1 1 calc R
C33 C 1.1612(5) 0.2292(5) 0.3656(2) 0.0147(13) Uani 1 1 d U
C34 C 1.1183(5) 0.1558(5) 0.3464(2) 0.0155(14) Uani 1 1 d U
H34 H 1.1389 0.0857 0.3621 0.019 Uiso 1 1 calc R
C35 C 1.0529(5) 0.1796(5) 0.3037(2) 0.0151(14) Uani 1 1 d U
H35 H 1.0282 0.1254 0.2897 0.018 Uiso 1 1 calc R
C36 C 1.0208(5) 0.2789(5) 0.2793(2) 0.0142(13) Uani 1 1 d U
C37 C 1.0245(5) 0.3573(4) 0.3105(2) 0.0118(13) Uani 1 1 d U
H37 H 0.9800 0.4296 0.3016 0.014 Uiso 1 1 calc R
C38 C 1.0886(5) 0.3330(5) 0.3527(2) 0.0144(14) Uani 1 1 d U
H38 H 1.0888 0.3885 0.3739 0.017 Uiso 1 1 calc R
C39 C 0.8969(6) 0.3496(5) 0.1420(2) 0.0176(14) Uani 1 1 d U
C40 C 0.9559(6) 0.3554(5) 0.0555(2) 0.0289(17) Uani 1 1 d U
H40A H 1.0366 0.3612 0.0425 0.035 Uiso 1 1 calc R
H40B H 0.8977 0.3820 0.0296 0.035 Uiso 1 1 calc R
C41 C 0.9638(7) 0.2471(5) 0.0723(3) 0.0348(18) Uani 1 1 d U
H41A H 0.9058 0.2238 0.0559 0.042 Uiso 1 1 calc R
H41B H 1.0472 0.2008 0.0652 0.042 Uiso 1 1 calc R
C42 C 0.8740(5) 0.5172(5) 0.1038(2) 0.0171(14) Uani 1 1 d U
C43 C 0.7498(6) 0.5622(5) 0.0836(2) 0.0247(16) Uani 1 1 d U
H43A H 0.7546 0.5434 0.0488 0.030 Uiso 1 1 calc R
H43B H 0.6903 0.5340 0.1035 0.030 Uiso 1 1 calc R
C44 C 0.7062(6) 0.6773(5) 0.0854(2) 0.0274(16) Uani 1 1 d U
H44 H 0.6252 0.7053 0.0713 0.033 Uiso 1 1 calc R
C45 C 0.7990(6) 0.7225(5) 0.0556(2) 0.0283(17) Uani 1 1 d U
H45A H 0.8058 0.7070 0.0201 0.034 Uiso 1 1 calc R
H45B H 0.7714 0.7969 0.0577 0.034 Uiso 1 1 calc R
C46 C 0.9232(6) 0.6773(5) 0.0769(2) 0.0240(16) Uani 1 1 d U
H46 H 0.9840 0.7065 0.0577 0.029 Uiso 1 1 calc R
C47 C 0.9649(6) 0.5620(5) 0.0727(2) 0.0234(15) Uani 1 1 d U
H47A H 1.0469 0.5321 0.0849 0.028 Uiso 1 1 calc R
H47B H 0.9699 0.5457 0.0375 0.028 Uiso 1 1 calc R
C48 C 0.9107(6) 0.7027(5) 0.1313(2) 0.0221(15) Uani 1 1 d U
H48A H 0.8834 0.7770 0.1337 0.027 Uiso 1 1 calc R
H48B H 0.9909 0.6751 0.1453 0.027 Uiso 1 1 calc R
C49 C 0.8174(6) 0.6574(5) 0.1618(2) 0.0206(15) Uani 1 1 d U
H49 H 0.8099 0.6745 0.1974 0.025 Uiso 1 1 calc R
C50 C 0.8696(5) 0.5428(5) 0.1579(2) 0.0144(13) Uani 1 1 d U
C51 C 0.6943(6) 0.7036(5) 0.1399(2) 0.0255(16) Uani 1 1 d U
H51A H 0.6676 0.7780 0.1421 0.031 Uiso 1 1 calc R
H51B H 0.6324 0.6770 0.1591 0.031 Uiso 1 1 calc R
C52 C 0.9654(6) 0.1566(5) 0.1543(2) 0.0188(14) Uani 1 1 d U
C53 C 0.8870(6) 0.0976(5) 0.1575(2) 0.0211(15) Uani 1 1 d U
C54 C 0.9313(6) -0.0041(5) 0.1735(2) 0.0227(15) Uani 1 1 d U
H54 H 0.8783 -0.0445 0.1761 0.027 Uiso 1 1 calc R
C55 C 1.0506(6) -0.0480(5) 0.1858(2) 0.0238(16) Uani 1 1 d U
C56 C 1.1255(6) 0.0135(5) 0.1836(2) 0.0272(17) Uani 1 1 d U
H56 H 1.2057 -0.0145 0.1938 0.033 Uiso 1 1 calc R
C57 C 1.0861(6) 0.1154(5) 0.1669(2) 0.0228(15) Uani 1 1 d U
C58 C 0.7589(6) 0.1409(5) 0.1422(3) 0.0321(18) Uani 1 1 d U
H58A H 0.7568 0.1250 0.1078 0.048 Uiso 1 1 calc R
H58B H 0.7318 0.2145 0.1447 0.048 Uiso 1 1 calc R
H58C H 0.7047 0.1115 0.1642 0.048 Uiso 1 1 calc R
C59 C 1.1010(6) -0.1569(5) 0.2006(3) 0.0307(17) Uani 1 1 d U
H59A H 1.1701 -0.1886 0.1770 0.046 Uiso 1 1 calc R
H59B H 1.0379 -0.1898 0.2003 0.046 Uiso 1 1 calc R
H59C H 1.1285 -0.1642 0.2341 0.046 Uiso 1 1 calc R
C60 C 1.1728(7) 0.1764(6) 0.1607(3) 0.0343(19) Uani 1 1 d U
H60A H 1.2502 0.1365 0.1737 0.052 Uiso 1 1 calc R
H60B H 1.1380 0.2381 0.1790 0.052 Uiso 1 1 calc R
H60C H 1.1869 0.1945 0.1253 0.052 Uiso 1 1 calc R
C61 C 0.9725(6) 0.4881(5) 0.1856(2) 0.0171(14) Uani 1 1 d U
H61 H 1.0387 0.4445 0.1631 0.020 Uiso 1 1 calc R
C62 C 1.0257(5) 0.5334(5) 0.2218(2) 0.0158(14) Uani 1 1 d U
C63 C 0.9586(6) 0.5977(5) 0.2595(2) 0.0178(14) Uani 1 1 d U
H63 H 0.8723 0.6157 0.2620 0.021 Uiso 1 1 calc R
C64 C 1.0142(6) 0.6351(5) 0.2928(2) 0.0203(15) Uani 1 1 d U
H64 H 0.9669 0.6788 0.3176 0.024 Uiso 1 1 calc R
C65 C 1.1393(6) 0.6079(5) 0.2894(2) 0.0236(16) Uani 1 1 d U
H65 H 1.1781 0.6336 0.3121 0.028 Uiso 1 1 calc R
C66 C 1.2092(6) 0.5447(5) 0.2541(2) 0.0279(17) Uani 1 1 d U
H66 H 1.2955 0.5269 0.2526 0.034 Uiso 1 1 calc R
C67 C 1.1541(6) 0.5066(5) 0.2203(2) 0.0192(15) Uani 1 1 d U
C68 C 1.3448(6) 0.3942(5) 0.1856(2) 0.0223(15) Uani 1 1 d U
H68 H 1.3879 0.4446 0.1896 0.027 Uiso 1 1 calc R
C69 C 1.3932(7) 0.3395(6) 0.1390(3) 0.0348(18) Uani 1 1 d U
H69A H 1.3461 0.2939 0.1345 0.052 Uiso 1 1 calc R
H69B H 1.4789 0.3002 0.1414 0.052 Uiso 1 1 calc R
H69C H 1.3862 0.3886 0.1105 0.052 Uiso 1 1 calc R
C70 C 1.3642(7) 0.3111(6) 0.2319(3) 0.039(2) Uani 1 1 d U
H70A H 1.3332 0.3451 0.2631 0.058 Uiso 1 1 calc R
H70B H 1.4512 0.2745 0.2330 0.058 Uiso 1 1 calc R
H70C H 1.3201 0.2631 0.2278 0.058 Uiso 1 1 calc R
C71 C 0.6059(6) 0.5065(5) 0.2134(2) 0.0189(14) Uani 1 1 d U
C72 C 0.6478(5) 0.4014(4) 0.2037(2) 0.0148(13) Uani 1 1 d U
H72 H 0.6271 0.3789 0.1726 0.018 Uiso 1 1 calc R
C73 C 0.7108(5) 0.3273(5) 0.2393(2) 0.0172(14) Uani 1 1 d U
H73 H 0.7328 0.2539 0.2328 0.021 Uiso 1 1 calc R
C74 C 0.7438(5) 0.3567(5) 0.2842(2) 0.0134(13) Uani 1 1 d U
C75 C 0.7399(5) 0.4612(4) 0.2834(2) 0.0131(13) Uani 1 1 d U
H75 H 0.7841 0.4830 0.3080 0.016 Uiso 1 1 calc R
C76 C 0.6783(5) 0.5321(5) 0.2475(2) 0.0180(14) Uani 1 1 d U
H76 H 0.6801 0.6034 0.2470 0.022 Uiso 1 1 calc R
O1A O 0.2905(4) 0.8862(4) 0.39205(17) 0.0318(12) Uani 1 1 d U
H1A H 0.3228 0.9293 0.3986 0.048 Uiso 1 1 calc R
O2A O 0.4259(5) 0.7705(4) 0.19847(17) 0.0364(13) Uani 1 1 d U
H2A1 H 0.4604 0.7078 0.1983 0.055 Uiso 1 1 calc R
C1A C 0.3268(6) 0.8586(5) 0.3436(2) 0.0203(15) Uani 1 1 d U
C2A C 0.3596(5) 0.9249(5) 0.3072(2) 0.0191(15) Uani 1 1 d U
H2A2 H 0.3584 0.9903 0.3152 0.023 Uiso 1 1 calc R
C3A C 0.3929(6) 0.8937(5) 0.2607(3) 0.0310(17) Uani 1 1 d U
H3A1 H 0.4156 0.9385 0.2361 0.037 Uiso 1 1 calc R
C4A C 0.3957(6) 0.7986(5) 0.2467(2) 0.0220(15) Uani 1 1 d U
C5A C 0.3628(6) 0.7333(5) 0.2837(2) 0.0223(15) Uani 1 1 d U
H5A1 H 0.3644 0.6678 0.2758 0.027 Uiso 1 1 calc R
C6A C 0.3282(6) 0.7640(5) 0.3314(2) 0.0196(15) Uani 1 1 d U
H6A H 0.3049 0.7197 0.3563 0.023 Uiso 1 1 calc R
O1B O 0.3763(4) 0.0304(3) 0.41519(16) 0.0254(11) Uani 1 1 d U
H1B H 0.3053 0.0700 0.4204 0.038 Uiso 1 1 calc R
C1B C 0.4367(5) 0.0174(4) 0.4576(2) 0.0142(13) Uani 1 1 d U
C2B C 0.5099(5) -0.0794(5) 0.4706(2) 0.0191(15) Uani 1 1 d U
H2B1 H 0.5166 -0.1339 0.4505 0.023 Uiso 1 1 calc R
C3B C 0.4262(5) 0.0969(5) 0.4868(2) 0.0154(14) Uani 1 1 d U
H3B1 H 0.3759 0.1630 0.4781 0.019 Uiso 1 1 calc R
C1C C 0.2955(8) 0.6205(7) 0.0821(3) 0.059(3) Uani 1 1 d U
H1C H 0.2611 0.5976 0.1124 0.071 Uiso 1 1 calc R
C2C C 0.3382(8) 0.7009(7) 0.0830(3) 0.053(2) Uani 1 1 d U
H2C H 0.3333 0.7340 0.1128 0.063 Uiso 1 1 calc R
C3C C 0.3890(7) 0.7320(6) 0.0385(3) 0.046(2) Uani 1 1 d U
H3C H 0.4192 0.7880 0.0382 0.055 Uiso 1 1 calc R
C4C C 0.3978(8) 0.6856(7) -0.0049(3) 0.053(2) Uani 1 1 d U
H4C H 0.4321 0.7095 -0.0350 0.063 Uiso 1 1 calc R
C5C C 0.3545(9) 0.6014(7) -0.0039(4) 0.066(3) Uani 1 1 d U
H5C H 0.3632 0.5656 -0.0331 0.080 Uiso 1 1 calc R
C6C C 0.2992(9) 0.5709(7) 0.0400(3) 0.064(3) Uani 1 1 d U
H6C H 0.2650 0.5171 0.0409 0.077 Uiso 1 1 calc R
C1D C 0.4190(7) 0.1154(6) 0.0372(3) 0.045(2) Uani 1 1 d U
H1D H 0.4132 0.1695 0.0128 0.054 Uiso 1 1 calc R
C2D C 0.3343(7) 0.0727(6) 0.0440(3) 0.044(2) Uani 1 1 d U
H2D H 0.2648 0.0995 0.0255 0.052 Uiso 1 1 calc R
C3D C 0.3393(7) -0.0139(5) 0.0782(2) 0.0319(18) Uani 1 1 d U
H3D H 0.2777 -0.0462 0.0818 0.038 Uiso 1 1 calc R
C4D C 0.4443(7) -0.0468(6) 0.1060(3) 0.039(2) Uani 1 1 d U
H4D H 0.4542 -0.1030 0.1293 0.047 Uiso 1 1 calc R
C5D C 0.5311(7) 0.0025(6) 0.0992(3) 0.041(2) Uani 1 1 d U
H5D H 0.6003 -0.0191 0.1180 0.049 Uiso 1 1 calc R
C6D C 0.5174(8) 0.0827(6) 0.0652(3) 0.048(2) Uani 1 1 d U
H6D H 0.5774 0.1166 0.0609 0.057 Uiso 1 1 calc R
C1E C 0.9319(8) -0.0311(6) 0.0375(3) 0.046(2) Uani 1 1 d U
H1E H 0.8829 -0.0523 0.0638 0.055 Uiso 1 1 calc R
C2E C 0.8775(9) 0.0453(7) 0.0039(3) 0.057(2) Uani 1 1 d U
H2E H 0.7918 0.0764 0.0069 0.068 Uiso 1 1 calc R
C3E C 0.9482(8) 0.0757(7) -0.0337(3) 0.053(2) Uani 1 1 d U
H3E H 0.9120 0.1284 -0.0571 0.064 Uiso 1 1 calc R

loop_
_atom_site_aniso_label
_atom_site_aniso_U_11
_atom_site_aniso_U_22
_atom_site_aniso_U_33
_atom_site_aniso_U_23
_atom_site_aniso_U_13
_atom_site_aniso_U_12
Ru1 0.0043(2) 0.0055(3) 0.0287(3) 0.0023(2) -0.0033(2) -0.0021(2)
Ru2 0.0079(3) 0.0131(3) 0.0263(3) 0.0018(2) -0.0039(2) -0.0032(2)
O1 0.0220(13) 0.0243(13) 0.0279(14) 0.0012(9) -0.0020(9) -0.0076(9)
O2 0.0174(13) 0.0204(13) 0.0210(13) -0.0005(9) -0.0033(9) -0.0057(9)
O3 0.0145(12) 0.0152(12) 0.0174(13) 0.0006(9) -0.0013(9) -0.0046(9)
O4 0.0236(13) 0.0265(14) 0.0270(14) -0.0022(9) -0.0033(9) -0.0077(9)
O5 0.0185(13) 0.0195(13) 0.0208(13) -0.0003(9) -0.0027(9) -0.0053(9)
O6 0.0133(12) 0.0150(12) 0.0170(13) 0.0005(9) -0.0019(9) -0.0053(9)
N1 0.0118(13) 0.0119(14) 0.0153(14) -0.0003(9) -0.0014(9) -0.0050(9)
N2 0.0142(14) 0.0145(14) 0.0153(14) -0.0007(9) -0.0012(9) -0.0046(9)
N3 0.0181(14) 0.0169(15) 0.0190(15) -0.0008(9) -0.0008(9) -0.0058(10)
N4 0.0225(15) 0.0216(15) 0.0226(15) -0.0005(9) -0.0013(9) -0.0071(10)
C1 0.0109(15) 0.0116(15) 0.0139(16) -0.0004(10) -0.0007(10) -0.0032(10)
C2 0.0169(16) 0.0166(16) 0.0184(16) 0.0002(10) -0.0008(10) -0.0064(10)
C3 0.0171(16) 0.0172(16) 0.0184(17) -0.0003(10) -0.0013(10) -0.0061(10)
C4 0.0118(15) 0.0121(16) 0.0133(16) -0.0005(10) -0.0013(10) -0.0041(10)
C5 0.0150(16) 0.0139(16) 0.0166(16) 0.0002(10) -0.0011(10) -0.0045(10)
C6 0.0151(16) 0.0151(16) 0.0165(16) 0.0000(10) -0.0022(10) -0.0050(10)
C7 0.0184(16) 0.0178(17) 0.0194(17) -0.0001(10) -0.0014(10) -0.0064(10)
C8 0.0173(16) 0.0171(17) 0.0183(17) -0.0008(10) -0.0016(10) -0.0058(10)
C9 0.0163(16) 0.0162(16) 0.0178(16) -0.0003(10) -0.0015(10) -0.0055(10)
C10 0.0151(16) 0.0148(16) 0.0165(16) -0.0007(10) -0.0017(10) -0.0047(10)
C11 0.0131(15) 0.0131(16) 0.0146(16) 0.0000(10) -0.0016(10) -0.0046(10)
C12 0.0131(15) 0.0127(16) 0.0141(16) -0.0006(10) -0.0012(10) -0.0041(10)
C13 0.0149(16) 0.0158(16) 0.0169(16) -0.0007(10) -0.0018(10) -0.0057(10)
C14 0.0154(16) 0.0148(16) 0.0164(16) 0.0006(10) -0.0004(10) -0.0054(10)
C15 0.0192(17) 0.0193(17) 0.0207(17) -0.0006(10) -0.0014(10) -0.0063(10)
C16 0.0209(17) 0.0201(17) 0.0224(17) -0.0009(10) -0.0009(10) -0.0071(10)
C17 0.0231(17) 0.0234(18) 0.0242(18) -0.0017(10) -0.0017(10) -0.0082(10)
C18 0.0209(17) 0.0213(17) 0.0220(17) -0.0009(10) -0.0021(10) -0.0074(10)
C19 0.0162(16) 0.0161(16) 0.0175(16) -0.0003(10) -0.0011(10) -0.0055(10)
C20 0.0232(18) 0.0228(18) 0.0249(18) -0.0003(10) -0.0017(10) -0.0072(10)
C21 0.037(2) 0.037(2) 0.038(2) -0.0024(10) -0.0031(10) -0.0125(11)
C22 0.0203(17) 0.0204(17) 0.0214(17) -0.0010(10) -0.0018(10) -0.0062(10)
C23 0.0137(16) 0.0139(16) 0.0153(16) -0.0005(10) -0.0011(10) -0.0049(10)
C24 0.0144(16) 0.0144(16) 0.0154(16) -0.0006(10) -0.0015(10) -0.0043(10)
C25 0.0165(16) 0.0161(16) 0.0176(16) -0.0006(10) -0.0020(10) -0.0049(10)
C26 0.0188(16) 0.0184(17) 0.0200(17) -0.0006(10) -0.0019(10) -0.0060(10)
C27 0.0189(17) 0.0186(17) 0.0202(17) -0.0008(10) -0.0015(10) -0.0053(10)
C28 0.0234(18) 0.0244(18) 0.0256(18) -0.0010(10) -0.0023(10) -0.0069(10)
C29 0.0194(17) 0.0195(17) 0.0205(17) -0.0003(10) -0.0018(10) -0.0058(10)
C30 0.0231(18) 0.0243(18) 0.0259(18) -0.0013(10) -0.0021(10) -0.0076(10)
C31 0.0266(18) 0.0278(19) 0.0292(19) -0.0013(10) -0.0018(10) -0.0087(11)
C32 0.034(2) 0.034(2) 0.035(2) -0.0021(10) -0.0029(10) -0.0101(11)
C33 0.0141(16) 0.0145(16) 0.0153(16) -0.0002(10) -0.0015(10) -0.0041(10)
C34 0.0149(16) 0.0154(16) 0.0160(16) -0.0007(10) -0.0009(10) -0.0046(10)
C35 0.0149(16) 0.0146(16) 0.0160(16) -0.0004(10) -0.0009(10) -0.0049(10)
C36 0.0137(16) 0.0142(16) 0.0149(16) -0.0011(10) -0.0010(10) -0.0045(10)
C37 0.0108(15) 0.0118(15) 0.0134(16) 0.0000(10) -0.0005(10) -0.0044(10)
C38 0.0140(16) 0.0140(16) 0.0156(16) -0.0003(10) -0.0007(10) -0.0049(10)
C39 0.0168(16) 0.0175(17) 0.0183(17) -0.0002(10) -0.0022(10) -0.0047(10)
C40 0.0293(19) 0.0282(19) 0.0287(19) -0.0010(10) -0.0017(10) -0.0087(11)
C41 0.036(2) 0.034(2) 0.035(2) -0.0018(10) -0.0018(10) -0.0112(11)
C42 0.0168(16) 0.0168(16) 0.0180(17) -0.0004(10) -0.0020(10) -0.0056(10)
C43 0.0243(18) 0.0253(18) 0.0248(18) -0.0014(10) -0.0041(10) -0.0074(10)
C44 0.0270(18) 0.0272(19) 0.0275(19) -0.0009(10) -0.0031(10) -0.0077(11)
C45 0.0280(19) 0.0282(19) 0.0282(19) -0.0010(10) -0.0023(10) -0.0081(11)
C46 0.0237(18) 0.0238(18) 0.0243(18) -0.0005(10) -0.0016(10) -0.0074(10)
C47 0.0229(17) 0.0236(18) 0.0237(18) -0.0008(10) -0.0017(10) -0.0072(10)
C48 0.0219(17) 0.0216(17) 0.0228(18) -0.0008(10) -0.0018(10) -0.0067(10)
C49 0.0204(17) 0.0203(17) 0.0209(17) -0.0008(10) -0.0020(10) -0.0059(10)
C50 0.0144(16) 0.0135(16) 0.0154(16) 0.0000(10) -0.0008(10) -0.0050(10)
C51 0.0252(18) 0.0250(18) 0.0256(18) -0.0004(10) -0.0021(10) -0.0071(10)
C52 0.0188(17) 0.0183(17) 0.0191(17) -0.0007(10) -0.0010(10) -0.0059(10)
C53 0.0209(17) 0.0206(17) 0.0217(17) -0.0011(10) -0.0020(10) -0.0062(10)
C54 0.0221(17) 0.0225(18) 0.0237(18) -0.0009(10) -0.0017(10) -0.0073(10)
C55 0.0235(18) 0.0237(18) 0.0242(18) -0.0009(10) -0.0021(10) -0.0072(10)
C56 0.0269(19) 0.0269(19) 0.0277(19) -0.0013(10) -0.0025(10) -0.0080(11)
C57 0.0227(17) 0.0224(18) 0.0237(18) -0.0014(10) -0.0017(10) -0.0076(10)
C58 0.032(2) 0.032(2) 0.033(2) -0.0021(10) -0.0035(10) -0.0102(11)
C59 0.0305(19) 0.0301(19) 0.031(2) -0.0009(10) -0.0019(10) -0.0093(11)
C60 0.034(2) 0.034(2) 0.036(2) -0.0029(10) -0.0030(10) -0.0117(11)
C61 0.0165(16) 0.0171(17) 0.0178(17) -0.0010(10) -0.0012(10) -0.0055(10)
C62 0.0154(16) 0.0158(16) 0.0165(16) -0.0001(10) -0.0015(10) -0.0052(10)
C63 0.0174(16) 0.0175(16) 0.0189(17) -0.0007(10) -0.0019(10) -0.0059(10)
C64 0.0202(17) 0.0201(17) 0.0210(17) -0.0012(10) -0.0015(10) -0.0067(10)
C65 0.0234(18) 0.0236(18) 0.0243(18) -0.0016(10) -0.0025(10) -0.0075(11)
C66 0.0270(18) 0.0284(19) 0.0291(19) -0.0020(10) -0.0029(10) -0.0091(11)
C67 0.0185(17) 0.0192(17) 0.0203(17) -0.0009(10) -0.0015(10) -0.0066(10)
C68 0.0202(17) 0.0237(18) 0.0241(18) -0.0041(10) -0.0028(10) -0.0071(10)
C69 0.034(2) 0.035(2) 0.036(2) -0.0026(10) -0.0031(10) -0.0111(11)
C70 0.038(2) 0.039(2) 0.040(2) -0.0024(10) -0.0038(10) -0.0118(11)
C71 0.0183(16) 0.0189(17) 0.0193(17) -0.0007(10) -0.0017(10) -0.0056(10)
C72 0.0142(16) 0.0149(16) 0.0161(16) -0.0010(10) -0.0015(10) -0.0056(10)
C73 0.0164(16) 0.0172(17) 0.0180(17) -0.0006(10) -0.0011(10) -0.0054(10)
C74 0.0125(15) 0.0137(16) 0.0146(16) -0.0006(10) -0.0008(10) -0.0049(10)
C75 0.0121(15) 0.0132(16) 0.0140(16) -0.0011(10) -0.0012(10) -0.0039(10)
C76 0.0177(16) 0.0178(17) 0.0186(17) -0.0005(10) -0.0010(10) -0.0058(10)
O1A 0.0322(14) 0.0313(14) 0.0336(15) -0.0018(9) -0.0023(9) -0.0123(10)
O2A 0.0362(15) 0.0355(15) 0.0367(15) -0.0010(9) -0.0014(9) -0.0106(10)
C1A 0.0201(17) 0.0201(17) 0.0215(17) -0.0008(10) -0.0019(10) -0.0073(10)
C2A 0.0188(17) 0.0184(17) 0.0208(17) -0.0012(10) -0.0017(10) -0.0066(10)
C3A 0.0308(19) 0.0315(19) 0.0296(19) 0.0002(10) -0.0023(10) -0.0086(11)
C4A 0.0212(17) 0.0225(17) 0.0225(18) -0.0009(10) -0.0015(10) -0.0071(10)
C5A 0.0223(17) 0.0214(17) 0.0237(18) -0.0007(10) -0.0018(10) -0.0075(10)
C6A 0.0193(17) 0.0192(17) 0.0207(17) -0.0002(10) -0.0016(10) -0.0070(10)
O1B 0.0251(13) 0.0250(14) 0.0266(14) -0.0017(9) -0.0041(9) -0.0076(9)
C1B 0.0134(15) 0.0142(16) 0.0153(16) -0.0002(10) -0.0017(10) -0.0046(10)
C2B 0.0190(17) 0.0187(17) 0.0205(17) -0.0017(10) -0.0015(10) -0.0069(10)
C3B 0.0148(16) 0.0147(16) 0.0163(16) -0.0001(10) -0.0011(10) -0.0042(10)
C1C 0.059(3) 0.059(3) 0.059(3) -0.0023(10) -0.0043(10) -0.0179(12)
C2C 0.052(3) 0.053(3) 0.053(3) -0.0032(10) -0.0046(10) -0.0161(12)
C3C 0.045(2) 0.046(2) 0.046(2) -0.0030(10) -0.0042(10) -0.0144(12)
C4C 0.053(3) 0.052(3) 0.053(3) -0.0026(10) -0.0041(10) -0.0173(12)
C5C 0.067(3) 0.066(3) 0.067(3) -0.0042(10) -0.0057(10) -0.0215(13)
C6C 0.065(3) 0.064(3) 0.065(3) -0.0034(10) -0.0052(10) -0.0205(13)
C1D 0.045(2) 0.045(2) 0.045(2) -0.0016(10) -0.0036(10) -0.0138(12)
C2D 0.043(2) 0.043(2) 0.045(2) -0.0010(10) -0.0028(10) -0.0158(12)
C3D 0.032(2) 0.030(2) 0.033(2) -0.0019(10) -0.0022(10) -0.0096(11)
C4D 0.040(2) 0.039(2) 0.039(2) -0.0016(10) -0.0034(10) -0.0117(11)
C5D 0.040(2) 0.041(2) 0.041(2) -0.0015(10) -0.0040(10) -0.0122(11)
C6D 0.047(2) 0.048(2) 0.048(2) -0.0023(10) -0.0044(10) -0.0153(12)
C1E 0.046(2) 0.046(2) 0.046(2) -0.0021(10) -0.0034(10) -0.0145(12)
C2E 0.056(3) 0.057(3) 0.057(3) -0.0036(10) -0.0049(10) -0.0175(12)
C3E 0.053(3) 0.053(3) 0.053(3) -0.0023(10) -0.0049(10) -0.0167(12)

loop_
_atom_type_symbol
_atom_type_description
_atom_type_scat_dispersion_real
_atom_type_scat_dispersion_imag
_atom_type_scat_source
C C 0.0033 0.0016 'International Tables Vol C Tables 4.2.6.8 and 6.1.1.4'
H H 0.0000 0.0000 'International Tables Vol C Tables 4.2.6.8 and 6.1.1.4'
N N 0.0061 0.0033 'International Tables Vol C Tables 4.2.6.8 and 6.1.1.4'
O O 0.0106 0.0060 'International Tables Vol C Tables 4.2.6.8 and 6.1.1.4'
Ru Ru -1.2594 0.8363 'International Tables Vol C Tables 4.2.6.8 and 6.1.1.4'

loop_
_geom_angle_atom_site_label_1
_geom_angle_atom_site_label_2
_geom_angle_atom_site_label_3
_geom_angle
_geom_angle_site_symmetry_1
_geom_angle_site_symmetry_3
C1 Ru1 O6 83.34(19) . .
C1 Ru1 C23 81.0(2) . .
O6 Ru1 C23 86.94(18) . .
C1 Ru1 C35 102.8(2) . .
O6 Ru1 C35 86.40(18) . .
C23 Ru1 C35 171.9(2) . .
C1 Ru1 C12 77.6(2) . .
O6 Ru1 C12 122.93(18) . .
C23 Ru1 C12 37.4(2) . .
C35 Ru1 C12 150.1(2) . .
C1 Ru1 C38 148.0(2) . .
O6 Ru1 C38 128.09(18) . .
C23 Ru1 C38 104.1(2) . .
C35 Ru1 C38 76.6(2) . .
C12 Ru1 C38 87.6(2) . .
C1 Ru1 C37 167.8(2) . .
O6 Ru1 C37 92.30(17) . .
C23 Ru1 C37 110.2(2) . .
C35 Ru1 C37 65.4(2) . .
C12 Ru1 C37 114.2(2) . .
C38 Ru1 C37 36.04(19) . .
C1 Ru1 C34 95.3(2) . .
O6 Ru1 C34 121.52(18) . .
C23 Ru1 C34 150.9(2) . .
C35 Ru1 C34 36.7(2) . .
C12 Ru1 C34 113.5(2) . .
C38 Ru1 C34 64.7(2) . .
C37 Ru1 C34 77.2(2) . .
C1 Ru1 C36 132.2(2) . .
O6 Ru1 C36 74.33(17) . .
C23 Ru1 C36 137.4(2) . .
C35 Ru1 C36 35.5(2) . .
C12 Ru1 C36 149.5(2) . .
C38 Ru1 C36 63.4(2) . .
C37 Ru1 C36 35.71(19) . .
C34 Ru1 C36 64.1(2) . .
C1 Ru1 C33 115.9(2) . .
O6 Ru1 C33 145.27(17) . .
C23 Ru1 C33 123.0(2) . .
C35 Ru1 C33 62.0(2) . .
C12 Ru1 C33 90.5(2) . .
C38 Ru1 C33 35.1(2) . .
C37 Ru1 C33 62.68(19) . .
C34 Ru1 C33 34.10(19) . .
C36 Ru1 C33 71.47(19) . .
C39 Ru2 O3 84.3(2) . .
C39 Ru2 C61 82.1(2) . .
O3 Ru2 C61 86.63(19) . .
C39 Ru2 C73 100.9(2) . .
O3 Ru2 C73 84.78(18) . .
C61 Ru2 C73 170.6(2) . .
C39 Ru2 C50 77.6(2) . .
O3 Ru2 C50 123.41(18) . .
C61 Ru2 C50 38.3(2) . .
C73 Ru2 C50 151.0(2) . .
C39 Ru2 C72 92.7(2) . .
O3 Ru2 C72 120.17(18) . .
C61 Ru2 C72 152.2(2) . .
C73 Ru2 C72 37.1(2) . .
C50 Ru2 C72 113.9(2) . .
C39 Ru2 C76 145.0(2) . .
O3 Ru2 C76 129.28(19) . .
C61 Ru2 C76 106.2(2) . .
C73 Ru2 C76 76.5(2) . .
C50 Ru2 C76 88.3(2) . .
C72 Ru2 C76 63.9(2) . .
C39 Ru2 C75 165.9(2) . .
O3 Ru2 C75 93.25(18) . .
C61 Ru2 C75 111.7(2) . .
C73 Ru2 C75 65.1(2) . .
C50 Ru2 C75 114.9(2) . .
C72 Ru2 C75 76.5(2) . .
C76 Ru2 C75 36.2(2) . .
C39 Ru2 C74 131.3(2) . .
O3 Ru2 C74 73.84(17) . .
C61 Ru2 C74 137.3(2) . .
C73 Ru2 C74 35.54(19) . .
C50 Ru2 C74 150.1(2) . .
C72 Ru2 C74 64.2(2) . .
C76 Ru2 C74 63.6(2) . .
C75 Ru2 C74 35.5(2) . .
C39 Ru2 C71 113.3(2) . .
O3 Ru2 C71 144.51(17) . .
C61 Ru2 C71 124.8(2) . .
C73 Ru2 C71 62.4(2) . .
C50 Ru2 C71 91.2(2) . .
C72 Ru2 C71 34.0(2) . .
C76 Ru2 C71 34.3(2) . .
C75 Ru2 C71 62.0(2) . .
C74 Ru2 C71 71.52(19) . .
C29 O1 C30 119.7(5) . .
C36 O3 Ru2 131.5(4) . .
C67 O4 C68 120.3(5) . .
C74 O6 Ru1 131.8(3) . .
C1 N1 C4 121.9(5) . .
C1 N1 C2 114.2(5) . .
C4 N1 C2 123.1(5) . .
C1 N2 C14 135.5(5) . .
C1 N2 C3 111.7(5) . .
C14 N2 C3 112.0(4) . .
C39 N3 C42 119.7(5) . .
C39 N3 C40 116.5(5) . .
C42 N3 C40 123.4(5) . .
C39 N4 C52 132.0(5) . .
C39 N4 C41 112.6(5) . .
C52 N4 C41 113.8(5) . .
N2 C1 N1 107.9(5) . .
N2 C1 Ru1 134.7(4) . .
N1 C1 Ru1 116.9(4) . .
N1 C2 C3 100.9(5) . .
N2 C3 C2 103.0(5) . .
N1 C4 C12 107.7(4) . .
N1 C4 C9 111.0(5) . .
C12 C4 C9 108.4(5) . .
N1 C4 C5 109.1(5) . .
C12 C4 C5 111.5(5) . .
C9 C4 C5 109.3(5) . .
C6 C5 C4 110.4(5) . .
C5 C6 C13 108.8(5) . .
C5 C6 C7 110.2(5) . .
C13 C6 C7 109.3(5) . .
C6 C7 C8 109.2(5) . .
C10 C8 C9 110.3(5) . .
C10 C8 C7 108.9(5) . .
C9 C8 C7 108.7(5) . .
C4 C9 C8 108.6(5) . .
C8 C10 C11 110.4(5) . .
C12 C11 C13 114.3(5) . .
C12 C11 C10 105.6(5) . .
C13 C11 C10 107.4(5) . .
C23 C12 C4 117.4(5) . .
C23 C12 C11 119.2(5) . .
C4 C12 C11 108.9(5) . .
C23 C12 Ru1 68.3(3) . .
C4 C12 Ru1 108.9(4) . .
C11 C12 Ru1 129.5(4) . .
C6 C13 C11 109.8(5) . .
C15 C14 C19 121.3(6) . .
C15 C14 N2 120.2(5) . .
C19 C14 N2 117.3(5) . .
C14 C15 C16 118.2(6) . .
C14 C15 C20 123.0(6) . .
C16 C15 C20 118.8(6) . .
C17 C16 C15 121.7(6) . .
C16 C17 C18 118.7(6) . .
C16 C17 C21 120.8(6) . .
C18 C17 C21 120.5(6) . .
C17 C18 C19 121.8(6) . .
C18 C19 C14 118.1(6) . .
C18 C19 C22 120.7(5) . .
C14 C19 C22 121.1(5) . .
C12 C23 C24 127.6(5) . .
C12 C23 Ru1 74.2(4) . .
C24 C23 Ru1 124.1(4) . .
C25 C24 C29 116.8(5) . .
C25 C24 C23 126.6(5) . .
C29 C24 C23 116.6(5) . .
C26 C25 C24 122.4(6) . .
C27 C26 C25 119.0(6) . .
C28 C27 C26 120.7(6) . .
C27 C28 C29 120.0(6) . .
O1 C29 C28 123.8(6) . .
O1 C29 C24 115.0(5) . .
C28 C29 C24 121.1(6) . .
O1 C30 C32 111.4(5) . .
O1 C30 C31 104.3(5) . .
C32 C30 C31 112.2(6) . .
O2 C33 C34 125.0(5) . .
O2 C33 C38 122.0(5) . .
C34 C33 C38 112.7(5) . .
O2 C33 Ru1 142.3(4) . .
C34 C33 Ru1 62.3(3) . .
C38 C33 Ru1 61.9(3) . .
C35 C34 C33 120.5(5) . .
C35 C34 Ru1 70.6(3) . .
C33 C34 Ru1 83.6(4) . .
C34 C35 C36 122.3(6) . .
C34 C35 Ru1 72.7(3) . .
C36 C35 Ru1 80.6(4) . .
O3 C36 C35 119.6(5) . .
O3 C36 C37 125.8(5) . .
C35 C36 C37 113.6(5) . .
O3 C36 Ru1 132.9(4) . .
C35 C36 Ru1 63.9(3) . .
C37 C36 Ru1 64.8(3) . .
C38 C37 C36 120.7(5) . .
C38 C37 Ru1 71.8(3) . .
C36 C37 Ru1 79.5(3) . .
C37 C38 C33 121.7(6) . .
C37 C38 Ru1 72.1(3) . .
C33 C38 Ru1 83.0(3) . .
N3 C39 N4 105.9(5) . .
N3 C39 Ru2 119.0(4) . .
N4 C39 Ru2 135.1(5) . .
N3 C40 C41 101.8(5) . .
N4 C41 C40 103.1(6) . .
N3 C42 C43 109.4(5) . .
N3 C42 C50 108.5(5) . .
C43 C42 C50 110.9(5) . .
N3 C42 C47 110.7(5) . .
C43 C42 C47 108.8(5) . .
C50 C42 C47 108.4(5) . .
C44 C43 C42 111.1(5) . .
C43 C44 C51 108.0(5) . .
C43 C44 C45 110.2(6) . .
C51 C44 C45 109.4(6) . .
C46 C45 C44 109.2(5) . .
C45 C46 C48 108.9(6) . .
C45 C46 C47 109.0(5) . .
C48 C46 C47 110.0(5) . .
C46 C47 C42 109.4(5) . .
C46 C48 C49 110.4(5) . .
C50 C49 C51 113.8(5) . .
C50 C49 C48 105.9(5) . .
C51 C49 C48 108.0(5) . .
C61 C50 C49 118.7(5) . .
C61 C50 C42 117.4(5) . .
C49 C50 C42 109.1(5) . .
C61 C50 Ru2 67.7(3) . .
C49 C50 Ru2 130.6(4) . .
C42 C50 Ru2 108.5(4) . .
C49 C51 C44 109.5(6) . .
C57 C52 C53 121.2(6) . .
C57 C52 N4 118.9(5) . .
C53 C52 N4 118.4(5) . .
C54 C53 C52 118.5(6) . .
C54 C53 C58 120.3(6) . .
C52 C53 C58 121.2(6) . .
C55 C54 C53 122.0(6) . .
C56 C55 C54 118.1(6) . .
C56 C55 C59 119.1(6) . .
C54 C55 C59 122.8(6) . .
C55 C56 C57 122.0(6) . .
C56 C57 C52 118.1(6) . .
C56 C57 C60 120.3(6) . .
C52 C57 C60 121.5(6) . .
C50 C61 C62 124.8(5) . .
C50 C61 Ru2 74.0(3) . .
C62 C61 Ru2 122.8(4) . .
C63 C62 C67 116.8(5) . .
C63 C62 C61 125.4(5) . .
C67 C62 C61 117.8(6) . .
C64 C63 C62 122.4(6) . .
C65 C64 C63 118.7(6) . .
C64 C65 C66 121.6(6) . .
C67 C66 C65 120.1(6) . .
C66 C67 O4 123.5(6) . .
C66 C67 C62 120.4(6) . .
O4 C67 C62 116.0(5) . .
O4 C68 C69 109.0(5) . .
O4 C68 C70 108.1(5) . .
C69 C68 C70 107.9(6) . .
O5 C71 C72 122.5(6) . .
O5 C71 C76 124.9(6) . .
C72 C71 C76 112.3(5) . .
O5 C71 Ru2 143.0(4) . .
C72 C71 Ru2 61.4(3) . .
C76 C71 Ru2 62.0(3) . .
C73 C72 C71 121.3(6) . .
C73 C72 Ru2 71.1(3) . .
C71 C72 Ru2 84.5(4) . .
C72 C73 C74 120.9(6) . .
C72 C73 Ru2 71.8(3) . .
C74 C73 Ru2 79.7(3) . .
O6 C74 C75 125.0(5) . .
O6 C74 C73 120.0(5) . .
C75 C74 C73 114.6(5) . .
O6 C74 Ru2 134.1(4) . .
C75 C74 Ru2 66.1(3) . .
C73 C74 Ru2 64.8(3) . .
C76 C75 C74 120.9(5) . .
C76 C75 Ru2 71.7(3) . .
C74 C75 Ru2 78.4(3) . .
C75 C76 C71 121.8(6) . .
C75 C76 Ru2 72.2(4) . .
C71 C76 Ru2 83.6(4) . .
O1A C1A C6A 118.4(6) . .
O1A C1A C2A 121.3(6) . .
C6A C1A C2A 120.3(6) . .
C3A C2A C1A 118.4(6) . .
C2A C3A C4A 123.3(7) . .
O2A C4A C3A 121.9(6) . .
O2A C4A C5A 120.7(6) . .
C3A C4A C5A 117.4(6) . .
C6A C5A C4A 120.1(6) . .
C1A C6A C5A 120.6(6) . .
O1B C1B C2B 117.9(5) . .
O1B C1B C3B 122.1(5) . .
C2B C1B C3B 120.0(5) . .
C1B C2B C3B 120.3(6) . 2_656
C1B C3B C2B 119.6(6) . 2_656
C6C C1C C2C 123.8(9) . .
C3C C2C C1C 116.9(9) . .
C4C C3C C2C 122.9(8) . .
C3C C4C C5C 118.2(9) . .
C4C C5C C6C 119.9(9) . .
C1C C6C C5C 118.2(9) . .
C2D C1D C6D 120.0(8) . .
C1D C2D C3D 123.6(8) . .
C2D C3D C4D 114.7(7) . .
C5D C4D C3D 120.4(7) . .
C6D C5D C4D 119.7(8) . .
C5D C6D C1D 121.6(8) . .
C3E C1E C2E 121.1(8) 2_755 .
C3E C2E C1E 119.2(9) . .
C1E C3E C2E 119.6(9) 2_755 .

loop_
_geom_bond_atom_site_label_1
_geom_bond_atom_site_label_2
_geom_bond_distance
_geom_bond_site_symmetry_2
Ru1 C1 2.060(6) .
Ru1 O6 2.161(4) .
Ru1 C23 2.167(6) .
Ru1 C35 2.222(6) .
Ru1 C12 2.244(6) .
Ru1 C38 2.243(6) .
Ru1 C37 2.246(5) .
Ru1 C34 2.249(6) .
Ru1 C36 2.440(6) .
Ru1 C33 2.523(6) .
Ru2 C39 2.022(6) .
Ru2 O3 2.138(4) .
Ru2 C61 2.158(6) .
Ru2 C73 2.236(6) .
Ru2 C50 2.243(6) .
Ru2 C72 2.246(6) .
Ru2 C76 2.262(6) .
Ru2 C75 2.269(6) .
Ru2 C74 2.431(6) .
Ru2 C71 2.545(6) .
O1 C29 1.366(7) .
O1 C30 1.448(7) .
O2 C33 1.269(6) .
O3 C36 1.275(6) .
O4 C67 1.377(7) .
O4 C68 1.416(7) .
O5 C71 1.268(7) .
O6 C74 1.283(6) .
N1 C1 1.338(7) .
N1 C4 1.462(7) .
N1 C2 1.468(7) .
N2 C1 1.339(7) .
N2 C14 1.438(7) .
N2 C3 1.488(7) .
N3 C39 1.338(7) .
N3 C42 1.464(8) .
N3 C40 1.451(8) .
N4 C39 1.361(8) .
N4 C52 1.440(8) .
N4 C41 1.494(8) .
C2 C3 1.521(8) .
C4 C12 1.533(8) .
C4 C9 1.533(8) .
C4 C5 1.537(8) .
C5 C6 1.518(8) .
C6 C13 1.531(8) .
C6 C7 1.528(8) .
C7 C8 1.550(8) .
C8 C10 1.529(8) .
C8 C9 1.540(8) .
C10 C11 1.554(8) .
C11 C12 1.530(8) .
C11 C13 1.536(8) .
C12 C23 1.417(8) .
C14 C15 1.393(8) .
C14 C19 1.415(8) .
C15 C16 1.394(8) .
C15 C20 1.512(8) .
C16 C17 1.383(8) .
C17 C18 1.398(9) .
C17 C21 1.515(9) .
C18 C19 1.378(8) .
C19 C22 1.499(8) .
C23 C24 1.490(8) .
C24 C25 1.393(8) .
C24 C29 1.419(8) .
C25 C26 1.393(8) .
C26 C27 1.394(8) .
C27 C28 1.370(8) .
C28 C29 1.398(9) .
C30 C32 1.519(8) .
C30 C31 1.518(9) .
C33 C34 1.424(8) .
C33 C38 1.463(8) .
C34 C35 1.408(8) .
C35 C36 1.438(8) .
C36 C37 1.449(8) .
C37 C38 1.389(7) .
C40 C41 1.518(9) .
C42 C43 1.519(8) .
C42 C50 1.527(8) .
C42 C47 1.533(8) .
C43 C44 1.527(9) .
C44 C51 1.530(9) .
C44 C45 1.540(9) .
C45 C46 1.533(9) .
C46 C48 1.525(8) .
C46 C47 1.538(9) .
C48 C49 1.552(8) .
C49 C50 1.529(9) .
C49 C51 1.529(8) .
C50 C61 1.445(8) .
C52 C57 1.403(8) .
C52 C53 1.397(8) .
C53 C54 1.397(9) .
C53 C58 1.506(9) .
C54 C55 1.390(9) .
C55 C56 1.393(9) .
C55 C59 1.483(9) .
C56 C57 1.401(9) .
C57 C60 1.497(9) .
C61 C62 1.487(8) .
C62 C63 1.413(8) .
C62 C67 1.415(8) .
C63 C64 1.381(8) .
C64 C65 1.375(8) .
C65 C66 1.370(9) .
C66 C67 1.393(9) .
C68 C69 1.494(9) .
C68 C70 1.618(9) .
C71 C72 1.430(8) .
C71 C76 1.443(8) .
C72 C73 1.427(8) .
C73 C74 1.437(8) .
C74 C75 1.442(8) .
C75 C76 1.406(8) .
O1A C1A 1.382(7) .
O2A C4A 1.373(7) .
C1A C6A 1.381(9) .
C1A C2A 1.400(8) .
C2A C3A 1.343(9) .
C3A C4A 1.398(9) .
C4A C5A 1.403(8) .
C5A C6A 1.373(8) .
O1B C1B 1.375(7) .
C1B C2B 1.391(8) .
C1B C3B 1.383(8) .
C2B C3B 1.396(8) 2_656
C3B C2B 1.396(8) 2_656
C1C C6C 1.369(12) .
C1C C2C 1.364(11) .
C2C C3C 1.381(10) .
C3C C4C 1.368(10) .
C4C C5C 1.412(12) .
C5C C6C 1.391(11) .
C1D C2D 1.291(10) .
C1D C6D 1.371(10) .
C2D C3D 1.449(10) .
C3D C4D 1.429(10) .
C4D C5D 1.377(10) .
C5D C6D 1.367(10) .
C1E C3E 1.331(11) 2_755
C1E C2E 1.377(11) .
C2E C3E 1.365(11) .
C3E C1E 1.331(11) 2_755

loop_
_geom_hbond_atom_site_label_D
_geom_hbond_atom_site_label_H
_geom_hbond_atom_site_label_A
_geom_hbond_distance_DH
_geom_hbond_distance_HA
_geom_hbond_distance_DA
_geom_hbond_angle_DHA
_geom_hbond_site_symmetry_A
O1A H1A O1B 0.84 1.81 2.649(6) 173.8 1_565
O1B H1B O2 0.84 1.94 2.533(6) 126.4 1_455
O2A H2A1 O5 0.84 1.85 2.684(6) 171.5 .
